data_2015683
loop_
_publ_author_name
'Nygaard, Sune'
'Flood, Amar H.'
'Jeppesen, Jan O.'
'Bond, Andrew D.'

_publ_section_title
;<i>Cis</i>- and
 <i>trans</i>-bis(2-cyanoethylsulfanyl)(decane-1,10-diyldithio)tetrathiafulvalene
;
_journal_coeditor_code FA3047
_journal_issue 12
_journal_name_full 'Acta Crystallographica Section C'
_journal_page_first o677
_journal_page_last o680
_journal_paper_doi 10.1107/S0108270106041114
_journal_volume 62
_journal_year 2006
_chemical_formula_iupac 'C22 H28 N2 S8'
_chemical_formula_moiety 'C22 H28 N2 S8'
_chemical_formula_sum 'C22 H28 N2 S8'
_chemical_formula_weight 576.94
_chemical_name_common cis-(1,10-decamethylenedithio)TTF
_chemical_name_systematic 2,7-Bis(2-cyanoethylsulfanyl)-3,6-(1,10-decamethylenedithio)tetrathiafulvalene
_space_group_IT_number 14
_symmetry_cell_setting monoclinic
_symmetry_space_group_name_Hall '-P 2ybc'
_symmetry_space_group_name_H-M 'P 1 21/c 1'
_atom_sites_solution_hydrogens geom
_atom_sites_solution_primary direct
_atom_sites_solution_secondary difmap
_cell_angle_alpha 90.00
_cell_angle_beta 90.753(8)
_cell_angle_gamma 90.00
_cell_formula_units_Z 4
_cell_length_a 5.3573(8)
_cell_length_b 18.296(3)
_cell_length_c 27.041(5)
_cell_measurement_reflns_used 1332
_cell_measurement_temperature 180(2)
_cell_measurement_theta_max 17.66
_cell_measurement_theta_min 3.17
_cell_volume 2650.3(8)
_computing_cell_refinement 'SAINT (Bruker, 2003)'
_computing_data_collection 'APEX2 (Bruker--Nonius, 2004)'
_computing_data_reduction SAINT
_computing_molecular_graphics SHELXTL
_computing_publication_material SHELXTL
_computing_structure_refinement SHELXTL
_computing_structure_solution 'SHELXTL (Sheldrick, 2000)'
_diffrn_ambient_temperature 180(2)
_diffrn_measured_fraction_theta_full 0.989
_diffrn_measured_fraction_theta_max 0.989
_diffrn_measurement_device_type 'Bruker--Nonius X8APEX-II CCD'
_diffrn_measurement_method 'thin-slice \w and \f scans'
_diffrn_radiation_monochromator graphite
_diffrn_radiation_source 'fine-focus sealed tube'
_diffrn_radiation_type MoK\a
_diffrn_radiation_wavelength 0.71073
_diffrn_reflns_av_R_equivalents 0.1290
_diffrn_reflns_av_sigmaI/netI 0.1402
_diffrn_reflns_limit_h_max 6
_diffrn_reflns_limit_h_min -6
_diffrn_reflns_limit_k_max 21
_diffrn_reflns_limit_k_min -22
_diffrn_reflns_limit_l_max 32
_diffrn_reflns_limit_l_min -32
_diffrn_reflns_number 28437
_diffrn_reflns_theta_full 25.57
_diffrn_reflns_theta_max 25.57
_diffrn_reflns_theta_min 3.67
_diffrn_standards_number 0
_exptl_absorpt_coefficient_mu 0.689
_exptl_absorpt_correction_T_max 0.966
_exptl_absorpt_correction_T_min 0.649
_exptl_absorpt_correction_type multi-scan
_exptl_absorpt_process_details '(SADABS; Sheldrick, 2003)'
_exptl_crystal_colour orange
_exptl_crystal_density_diffrn 1.446
_exptl_crystal_density_method 'not measured'
_exptl_crystal_description lath
_exptl_crystal_F_000 1208
_exptl_crystal_size_max 0.30
_exptl_crystal_size_mid 0.10
_exptl_crystal_size_min 0.05
_refine_diff_density_max 0.377
_refine_diff_density_min -0.331
_refine_ls_extinction_method none
_refine_ls_goodness_of_fit_ref 0.979
_refine_ls_hydrogen_treatment constr
_refine_ls_matrix_type full
_refine_ls_number_parameters 289
_refine_ls_number_reflns 4935
_refine_ls_number_restraints 0
_refine_ls_restrained_S_all 0.979
_refine_ls_R_factor_all 0.1407
_refine_ls_R_factor_gt 0.0539
_refine_ls_shift/su_max 0.001
_refine_ls_shift/su_mean 0.000
_refine_ls_structure_factor_coef Fsqd
_refine_ls_weighting_details 'calc w=1/[\s^2^(Fo^2^)+(0.0360P)^2^] where P=(Fo^2^+2Fc^2^)/3'
_refine_ls_weighting_scheme calc
_refine_ls_wR_factor_gt 0.0962
_refine_ls_wR_factor_ref 0.1153
_reflns_number_gt 2471
_reflns_number_total 4935
_reflns_threshold_expression I>2\s(I)
_cod_data_source_file fa3047.cif
_cod_data_source_block I
_cod_original_sg_symbol_H-M 'P 21/c'
_cod_database_code 2015683
_cod_database_fobs_code 2015683

loop_
_symmetry_equiv_pos_as_xyz
'x, y, z'
'-x, y+1/2, -z+1/2'
'-x, -y, -z'
'x, -y-1/2, z-1/2'

loop_
_atom_site_type_symbol
_atom_site_label
_atom_site_fract_x
_atom_site_fract_y
_atom_site_fract_z
_atom_site_U_iso_or_equiv
_atom_site_adp_type
_atom_site_calc_flag
_atom_site_refinement_flags
_atom_site_occupancy
S S1 0.6332(2) 0.81323(6) 0.68974(4) 0.0325(3) Uani d . 1
S S2 0.4186(2) 0.68000(6) 0.64428(4) 0.0348(3) Uani d . 1
S S3 1.0266(2) 0.70907(6) 0.75264(5) 0.0355(3) Uani d . 1
S S4 0.8024(2) 0.58023(6) 0.70296(4) 0.0367(3) Uani d . 1
S S5 0.3128(2) 0.91522(6) 0.63006(4) 0.0333(3) Uani d . 1
S S6 0.0596(2) 0.76337(6) 0.57975(4) 0.0363(3) Uani d . 1
S S7 1.3557(2) 0.61713(7) 0.81872(5) 0.0398(4) Uani d . 1
S S8 1.1156(2) 0.47305(6) 0.76212(5) 0.0336(3) Uani d . 1
N N1 0.2474(8) 0.9266(2) 0.48602(16) 0.0476(12) Uani d . 1
N N2 0.7392(8) 0.7028(3) 0.95233(18) 0.0604(14) Uani d . 1
C C1 0.6429(8) 0.7178(2) 0.68499(15) 0.0272(11) Uani d . 1
C C2 0.8003(8) 0.6757(2) 0.71065(15) 0.0257(11) Uani d . 1
C C3 0.3998(8) 0.8252(2) 0.64391(15) 0.0276(11) Uani d . 1
C C4 0.3048(8) 0.7647(2) 0.62303(16) 0.0284(11) Uani d . 1
C C5 1.1244(7) 0.6214(2) 0.77246(15) 0.0280(11) Uani d . 1
C C6 1.0222(7) 0.5635(2) 0.75010(16) 0.0254(11) Uani d . 1
C C7 0.5866(8) 0.9441(2) 0.59601(16) 0.0341(12) Uani d . 1
H H7A 0.5745 0.9972 0.5893 0.041 Uiso calc R 1
H H7B 0.7377 0.9358 0.6167 0.041 Uiso calc R 1
C C8 0.6142(8) 0.9034(2) 0.54727(17) 0.0342(12) Uani d . 1
H H8A 0.7713 0.9191 0.5316 0.041 Uiso calc R 1
H H8B 0.6279 0.8505 0.5542 0.041 Uiso calc R 1
C C9 0.4070(10) 0.9153(2) 0.51235(19) 0.0373(13) Uani d . 1
C C10 1.1998(8) 0.6633(2) 0.86848(16) 0.0378(12) Uani d . 1
H H10A 1.3171 0.6680 0.8969 0.045 Uiso calc R 1
H H10B 1.1541 0.7132 0.8575 0.045 Uiso calc R 1
C C11 0.9634(9) 0.6236(3) 0.88558(18) 0.0427(13) Uani d . 1
H H11A 0.8496 0.6156 0.8569 0.051 Uiso calc R 1
H H11B 1.0089 0.5753 0.8995 0.051 Uiso calc R 1
C C12 0.8364(10) 0.6673(3) 0.9232(2) 0.0509(16) Uani d . 1
C C13 0.1812(8) 0.7071(2) 0.52946(15) 0.0359(12) Uani d . 1
H H13A 0.1909 0.7370 0.4990 0.043 Uiso calc R 1
H H13B 0.3523 0.6908 0.5382 0.043 Uiso calc R 1
C C14 0.0179(8) 0.6404(2) 0.51930(16) 0.0343(12) Uani d . 1
H H14A 0.0645 0.6195 0.4869 0.041 Uiso calc R 1
H H14B -0.1581 0.6566 0.5166 0.041 Uiso calc R 1
C C15 0.0356(7) 0.5800(2) 0.55839(17) 0.0327(12) Uani d . 1
H H15A 0.0246 0.6025 0.5916 0.039 Uiso calc R 1
H H15B -0.1091 0.5468 0.5542 0.039 Uiso calc R 1
C C16 0.2738(8) 0.5352(2) 0.55613(16) 0.0319(12) Uani d . 1
H H16A 0.4181 0.5683 0.5610 0.038 Uiso calc R 1
H H16B 0.2864 0.5137 0.5227 0.038 Uiso calc R 1
C C17 0.2922(8) 0.4739(2) 0.59402(16) 0.0328(12) Uani d . 1
H H17A 0.3038 0.4955 0.6275 0.039 Uiso calc R 1
H H17B 0.1379 0.4442 0.5923 0.039 Uiso calc R 1
C C18 0.5149(8) 0.4247(2) 0.58620(17) 0.0364(12) Uani d . 1
H H18A 0.6682 0.4539 0.5918 0.044 Uiso calc R 1
H H18B 0.5137 0.4090 0.5512 0.044 Uiso calc R 1
C C19 0.5313(9) 0.3563(2) 0.61867(17) 0.0398(13) Uani d . 1
H H19A 0.3745 0.3283 0.6143 0.048 Uiso calc R 1
H H19B 0.6689 0.3254 0.6064 0.048 Uiso calc R 1
C C20 0.5738(8) 0.3691(2) 0.67353(17) 0.0360(12) Uani d . 1
H H20A 0.5542 0.3219 0.6910 0.043 Uiso calc R 1
H H20B 0.4421 0.4024 0.6855 0.043 Uiso calc R 1
C C21 0.8267(8) 0.4012(2) 0.68766(17) 0.0326(12) Uani d . 1
H H21A 0.8560 0.4458 0.6678 0.039 Uiso calc R 1
H H21B 0.9591 0.3654 0.6797 0.039 Uiso calc R 1
C C22 0.8437(8) 0.4205(2) 0.74275(16) 0.0313(12) Uani d . 1
H H22A 0.8416 0.3744 0.7620 0.038 Uiso calc R 1
H H22B 0.6923 0.4484 0.7515 0.038 Uiso calc R 1

loop_
_atom_site_aniso_label
_atom_site_aniso_U_11
_atom_site_aniso_U_22
_atom_site_aniso_U_33
_atom_site_aniso_U_12
_atom_site_aniso_U_13
_atom_site_aniso_U_23
S1 0.0382(8) 0.0234(6) 0.0354(8) 0.0057(6) -0.0145(6) -0.0024(6)
S2 0.0384(8) 0.0266(7) 0.0388(8) 0.0021(6) -0.0198(6) -0.0019(6)
S3 0.0407(8) 0.0269(7) 0.0382(8) -0.0020(6) -0.0193(6) 0.0000(6)
S4 0.0461(8) 0.0260(7) 0.0374(8) 0.0024(6) -0.0227(7) -0.0009(6)
S5 0.0367(8) 0.0298(7) 0.0335(8) 0.0089(6) -0.0030(6) 0.0029(6)
S6 0.0307(7) 0.0383(7) 0.0394(8) 0.0083(6) -0.0155(6) -0.0043(6)
S7 0.0297(8) 0.0474(8) 0.0419(9) 0.0010(6) -0.0185(7) 0.0011(7)
S8 0.0284(7) 0.0273(7) 0.0450(9) 0.0015(6) -0.0106(6) 0.0035(6)
N1 0.051(3) 0.047(3) 0.045(3) -0.008(2) -0.013(2) 0.011(2)
N2 0.052(3) 0.067(3) 0.062(4) 0.008(3) -0.002(3) 0.011(3)
C1 0.031(3) 0.028(3) 0.022(3) 0.000(2) -0.008(2) 0.002(2)
C2 0.036(3) 0.016(2) 0.024(3) -0.001(2) -0.008(2) -0.002(2)
C3 0.029(3) 0.033(3) 0.021(3) 0.001(2) -0.004(2) 0.003(2)
C4 0.027(3) 0.028(3) 0.030(3) 0.004(2) -0.004(2) 0.003(2)
C5 0.021(3) 0.035(3) 0.028(3) 0.000(2) -0.006(2) 0.000(2)
C6 0.020(3) 0.024(2) 0.032(3) 0.004(2) -0.008(2) 0.002(2)
C7 0.029(3) 0.036(3) 0.037(3) -0.007(2) -0.011(2) 0.007(2)
C8 0.029(3) 0.036(3) 0.037(3) 0.004(2) -0.002(3) 0.005(2)
C9 0.052(4) 0.026(3) 0.034(3) -0.003(3) -0.003(3) -0.002(2)
C10 0.043(3) 0.038(3) 0.032(3) -0.007(2) -0.018(2) 0.001(2)
C11 0.037(3) 0.054(3) 0.038(3) -0.002(3) -0.012(3) 0.000(3)
C12 0.044(4) 0.058(4) 0.050(4) -0.002(3) -0.013(3) 0.021(3)
C13 0.037(3) 0.050(3) 0.020(3) -0.001(2) -0.004(2) 0.000(2)
C14 0.030(3) 0.038(3) 0.034(3) 0.001(2) -0.011(2) -0.003(2)
C15 0.023(3) 0.033(3) 0.042(3) -0.005(2) -0.006(2) -0.005(2)
C16 0.031(3) 0.041(3) 0.024(3) -0.004(2) -0.002(2) -0.002(2)
C17 0.035(3) 0.032(3) 0.031(3) -0.002(2) 0.002(2) -0.001(2)
C18 0.031(3) 0.040(3) 0.037(3) 0.000(2) -0.002(3) -0.002(2)
C19 0.039(3) 0.033(3) 0.047(4) -0.001(2) -0.003(3) 0.005(3)
C20 0.033(3) 0.036(3) 0.039(3) 0.001(2) -0.002(3) 0.005(2)
C21 0.032(3) 0.028(3) 0.038(3) 0.003(2) 0.001(3) 0.002(2)
C22 0.030(3) 0.031(3) 0.033(3) -0.005(2) -0.007(2) 0.007(2)

loop_
_atom_type_symbol
_atom_type_description
_atom_type_scat_dispersion_real
_atom_type_scat_dispersion_imag
_atom_type_scat_source
C C 0.0033 0.0016 'International Tables Vol C Tables 4.2.6.8 and 6.1.1.4'
H H 0.0000 0.0000 'International Tables Vol C Tables 4.2.6.8 and 6.1.1.4'
N N 0.0061 0.0033 'International Tables Vol C Tables 4.2.6.8 and 6.1.1.4'
S S 0.1246 0.1234 'International Tables Vol C Tables 4.2.6.8 and 6.1.1.4'

loop_
_geom_angle_atom_site_label_1
_geom_angle_atom_site_label_2
_geom_angle_atom_site_label_3
_geom_angle
C1 S1 C3 95.4(2)
C4 S2 C1 95.1(2)
C2 S3 C5 94.6(2)
C6 S4 C2 95.3(2)
C3 S5 C7 99.6(2)
C4 S6 C13 103.5(2)
C5 S7 C10 100.5(2)
C6 S8 C22 102.7(2)
C2 C1 S1 123.9(3)
C2 C1 S2 121.4(3)
S1 C1 S2 114.6(2)
C1 C2 S4 121.2(3)
C1 C2 S3 124.2(3)
S4 C2 S3 114.6(2)
C4 C3 S5 126.0(3)
C4 C3 S1 117.1(3)
S5 C3 S1 116.9(2)
C3 C4 S6 124.9(3)
C3 C4 S2 117.5(3)
S6 C4 S2 117.4(2)
C6 C5 S7 124.8(3)
C6 C5 S3 117.7(3)
S7 C5 S3 117.5(2)
C5 C6 S4 117.3(3)
C5 C6 S8 123.4(3)
S4 C6 S8 119.1(2)
C8 C7 S5 112.5(3)
C8 C7 H7A 109.1
S5 C7 H7A 109.1
C8 C7 H7B 109.1
S5 C7 H7B 109.1
H7A C7 H7B 107.8
C9 C8 C7 113.8(4)
C9 C8 H8A 108.8
C7 C8 H8A 108.8
C9 C8 H8B 108.8
C7 C8 H8B 108.8
H8A C8 H8B 107.7
N1 C9 C8 177.9(5)
C11 C10 S7 113.2(3)
C11 C10 H10A 108.9
S7 C10 H10A 108.9
C11 C10 H10B 108.9
S7 C10 H10B 108.9
H10A C10 H10B 107.7
C12 C11 C10 110.0(4)
C12 C11 H11A 109.7
C10 C11 H11A 109.7
C12 C11 H11B 109.7
C10 C11 H11B 109.7
H11A C11 H11B 108.2
N2 C12 C11 178.7(6)
C14 C13 S6 112.0(3)
C14 C13 H13A 109.2
S6 C13 H13A 109.2
C14 C13 H13B 109.2
S6 C13 H13B 109.2
H13A C13 H13B 107.9
C13 C14 C15 115.0(4)
C13 C14 H14A 108.5
C15 C14 H14A 108.5
C13 C14 H14B 108.5
C15 C14 H14B 108.5
H14A C14 H14B 107.5
C16 C15 C14 114.0(4)
C16 C15 H15A 108.8
C14 C15 H15A 108.8
C16 C15 H15B 108.8
C14 C15 H15B 108.8
H15A C15 H15B 107.7
C15 C16 C17 114.7(3)
C15 C16 H16A 108.6
C17 C16 H16A 108.6
C15 C16 H16B 108.6
C17 C16 H16B 108.6
H16A C16 H16B 107.6
C18 C17 C16 112.9(3)
C18 C17 H17A 109.0
C16 C17 H17A 109.0
C18 C17 H17B 109.0
C16 C17 H17B 109.0
H17A C17 H17B 107.8
C17 C18 C19 116.5(4)
C17 C18 H18A 108.2
C19 C18 H18A 108.2
C17 C18 H18B 108.2
C19 C18 H18B 108.2
H18A C18 H18B 107.3
C20 C19 C18 116.2(4)
C20 C19 H19A 108.2
C18 C19 H19A 108.2
C20 C19 H19B 108.2
C18 C19 H19B 108.2
H19A C19 H19B 107.4
C19 C20 C21 115.3(4)
C19 C20 H20A 108.4
C21 C20 H20A 108.4
C19 C20 H20B 108.4
C21 C20 H20B 108.4
H20A C20 H20B 107.5
C20 C21 C22 112.0(4)
C20 C21 H21A 109.2
C22 C21 H21A 109.2
C20 C21 H21B 109.2
C22 C21 H21B 109.2
H21A C21 H21B 107.9
C21 C22 S8 116.1(3)
C21 C22 H22A 108.3
S8 C22 H22A 108.3
C21 C22 H22B 108.3
S8 C22 H22B 108.3
H22A C22 H22B 107.4

loop_
_geom_bond_atom_site_label_1
_geom_bond_atom_site_label_2
_geom_bond_distance
S1 C1 1.751(4)
S1 C3 1.762(4)
S2 C4 1.759(4)
S2 C1 1.761(4)
S3 C2 1.759(4)
S3 C5 1.768(4)
S4 C6 1.751(4)
S4 C2 1.759(4)
S5 C3 1.750(4)
S5 C7 1.821(4)
S6 C4 1.748(5)
S6 C13 1.832(4)
S7 C5 1.751(4)
S7 C10 1.803(4)
S8 C6 1.758(4)
S8 C22 1.817(4)
N1 C9 1.125(6)
N2 C12 1.151(6)
C1 C2 1.331(5)
C3 C4 1.340(5)
C5 C6 1.334(5)
C7 C8 1.523(5)
C7 H7A 0.990
C7 H7B 0.990
C8 C9 1.464(6)
C8 H8A 0.990
C8 H8B 0.990
C10 C11 1.537(6)
C10 H10A 0.990
C10 H10B 0.990
C11 C12 1.468(7)
C11 H11A 0.990
C11 H11B 0.990
C13 C14 1.525(5)
C13 H13A 0.990
C13 H13B 0.990
C14 C15 1.531(5)
C14 H14A 0.990
C14 H14B 0.990
C15 C16 1.519(5)
C15 H15A 0.990
C15 H15B 0.990
C16 C17 1.520(5)
C16 H16A 0.990
C16 H16B 0.990
C17 C18 1.512(5)
C17 H17A 0.990
C17 H17B 0.990
C18 C19 1.531(5)
C18 H18A 0.990
C18 H18B 0.990
C19 C20 1.516(6)
C19 H19A 0.990
C19 H19B 0.990
C20 C21 1.521(6)
C20 H20A 0.990
C20 H20B 0.990
C21 C22 1.532(5)
C21 H21A 0.990
C21 H21B 0.990
C22 H22A 0.990
C22 H22B 0.990

loop_
_geom_torsion_atom_site_label_1
_geom_torsion_atom_site_label_2
_geom_torsion_atom_site_label_3
_geom_torsion_atom_site_label_4
_geom_torsion
C3 S1 C1 C2 177.1(4)
C3 S1 C1 S2 -4.6(3)
C4 S2 C1 C2 -176.6(4)
C4 S2 C1 S1 5.1(3)
S1 C1 C2 S4 -178.8(2)
S2 C1 C2 S4 3.1(5)
S1 C1 C2 S3 -1.0(6)
S2 C1 C2 S3 -179.1(2)
C6 S4 C2 C1 -174.9(4)
C6 S4 C2 S3 7.0(3)
C5 S3 C2 C1 175.2(4)
C5 S3 C2 S4 -6.8(3)
C7 S5 C3 C4 -106.9(4)
C7 S5 C3 S1 73.3(3)
C1 S1 C3 C4 2.2(4)
C1 S1 C3 S5 -178.1(2)
S5 C3 C4 S6 -3.9(6)
S1 C3 C4 S6 175.9(2)
S5 C3 C4 S2 -178.6(2)
S1 C3 C4 S2 1.1(5)
C13 S6 C4 C3 129.4(4)
C13 S6 C4 S2 -55.8(3)
C1 S2 C4 C3 -3.8(4)
C1 S2 C4 S6 -178.9(2)
C10 S7 C5 C6 -121.0(4)
C10 S7 C5 S3 61.1(3)
C2 S3 C5 C6 3.9(4)
C2 S3 C5 S7 -178.0(2)
S7 C5 C6 S4 -177.5(2)
S3 C5 C6 S4 0.4(5)
S7 C5 C6 S8 -2.9(6)
S3 C5 C6 S8 175.1(2)
C2 S4 C6 C5 -4.5(4)
C2 S4 C6 S8 -179.4(3)
C22 S8 C6 C5 157.5(4)
C22 S8 C6 S4 -27.9(3)
C3 S5 C7 C8 66.2(3)
S5 C7 C8 C9 62.2(5)
C5 S7 C10 C11 62.7(4)
S7 C10 C11 C12 -175.4(3)
C4 S6 C13 C14 121.3(3)
S6 C13 C14 C15 -73.0(4)
C13 C14 C15 C16 -75.1(5)
C14 C15 C16 C17 -178.8(4)
C15 C16 C17 C18 172.4(4)
C16 C17 C18 C19 -172.9(4)
C17 C18 C19 C20 -66.7(5)
C18 C19 C20 C21 -67.1(5)
C19 C20 C21 C22 173.5(3)
C20 C21 C22 S8 -170.1(3)
C6 S8 C22 C21 85.2(3)

loop_
_cod_related_entry_id
_cod_related_entry_database
_cod_related_entry_code
1 ChemSpider 21180767
